data_1551806
loop_
_publ_author_name
'KAWAMURA, Tomoko'
'HIRAYAMA, Noriaki'

_publ_section_title
;
 Crystal Structure of Ganciclovir
;
_journal_name_full 'X-ray Structure Analysis Online'
_journal_page_first 51
_journal_paper_doi 10.2116/xraystruct.25.51
_journal_volume 25
_journal_year 2009
_chemical_formula_moiety 'C9 H13 N5 O4 '
_chemical_formula_sum 'C9 H13 N5 O4'
_chemical_formula_weight 255.23
_space_group_IT_number 4
_space_group_name_Hall 'P 2yb'
_space_group_name_H-M_alt 'P 1 21 1'
_symmetry_cell_setting monoclinic
_symmetry_Int_Tables_number 4
_symmetry_space_group_name_Hall 'P 2yb'
_symmetry_space_group_name_H-M 'P 1 21 1'
_cell_angle_alpha 90.0000
_cell_angle_beta 99.11(3)
_cell_angle_gamma 90.0000
_cell_formula_units_Z 2
_cell_length_a 4.3803(15)
_cell_length_b 10.909(4)
_cell_length_c 11.601(4)
_cell_measurement_reflns_used 3118
_cell_measurement_temperature 293.1
_cell_measurement_theta_max 68.0
_cell_measurement_theta_min 3.9
_cell_volume 547.4(3)
_computing_cell_refinement PROCESS-AUTO
_computing_data_collection PROCESS-AUTO
_computing_data_reduction CrystalStructure
_computing_publication_material 'CrystalStructure 3.8'
_computing_structure_refinement CRYSTALS
_computing_structure_solution SIR92
_diffrn_detector_area_resol_mean 10.00
_diffrn_measured_fraction_theta_full 0.929
_diffrn_measured_fraction_theta_max 0.929
_diffrn_measurement_device_type 'Rigaku RAXIS-RAPID'
_diffrn_measurement_method \w
_diffrn_radiation_type 'Cu K\a'
_diffrn_radiation_wavelength 1.54187
_diffrn_reflns_av_R_equivalents 0.087
_diffrn_reflns_limit_h_max 5
_diffrn_reflns_limit_h_min -5
_diffrn_reflns_limit_k_max 11
_diffrn_reflns_limit_k_min -11
_diffrn_reflns_limit_l_max 13
_diffrn_reflns_limit_l_min -12
_diffrn_reflns_number 4252
_diffrn_reflns_theta_full 67.50
_diffrn_reflns_theta_max 68.09
_exptl_absorpt_coefficient_mu 1.062
_exptl_absorpt_correction_T_max 0.969
_exptl_absorpt_correction_T_min 0.275
_exptl_absorpt_correction_type multi-scan
_exptl_absorpt_process_details
;
    Higashi, T. (1995). Program for Absorption Correction.
    Rigaku Corporation, Tokyo, Japan.
;
_exptl_crystal_colour colorless
_exptl_crystal_density_diffrn 1.549
_exptl_crystal_density_method 'not measured'
_exptl_crystal_description needle
_exptl_crystal_F_000 268.00
_exptl_crystal_size_max 0.30
_exptl_crystal_size_mid 0.01
_exptl_crystal_size_min 0.01
_refine_diff_density_max 0.45
_refine_diff_density_min -0.78
_refine_ls_extinction_method none
_refine_ls_goodness_of_fit_ref 0.826
_refine_ls_hydrogen_treatment noref
_refine_ls_number_parameters 163
_refine_ls_number_reflns 1712
_refine_ls_R_factor_gt 0.0583
_refine_ls_shift/su_max 0.005
_refine_ls_structure_factor_coef F
_refine_ls_weighting_details 'w = 1/\s^2^(Fo)'
_refine_ls_weighting_scheme sigma
_refine_ls_wR_factor_ref 0.0561
_reflns_number_gt 489
_reflns_number_total 1713
_reflns_threshold_expression F^2^>2.0\s(F^2^)
_cod_data_source_file 25_51_1.cif
_cod_data_source_block '_ganciclovir'
_cod_original_cell_volume 547.3(3)
_cod_original_formula_sum 'C9 H13 N5 O4 '
_cod_database_code 1551806

loop_
_symmetry_equiv_pos_site_id
_symmetry_equiv_pos_as_xyz
1 +X,+Y,+Z
2 -X,1/2+Y,-Z

loop_
_atom_site_label
_atom_site_type_symbol
_atom_site_fract_x
_atom_site_fract_y
_atom_site_fract_z
_atom_site_U_iso_or_equiv
_atom_site_adp_type
_atom_site_occupancy
_atom_site_symmetry_multiplicity
_atom_site_calc_flag
_atom_site_refinement_flags
O(1) O -0.1265(15) 0.6191(7) -0.0669(5) 0.073(2) Uani 1.00 1 d .
O(2) O 0.7514(16) 0.7149(5) 0.4244(5) 0.064(2) Uani 1.00 1 d .
O(3) O 0.835(2) 0.4568(10) 0.4523(8) 0.129(4) Uani 1.00 1 d .
O(4) O 1.1130(16) 0.6311(8) 0.7169(5) 0.099(3) Uani 1.00 1 d .
N(1) N 0.176(2) 0.4855(8) 0.0498(7) 0.061(3) Uani 1.00 1 d .
N(2) N 0.579(2) 0.5349(7) 0.2074(7) 0.055(3) Uani 1.00 1 d .
N(3) N 0.225(2) 0.8184(8) 0.0878(7) 0.060(3) Uani 1.00 1 d .
N(4) N 0.610(2) 0.7571(8) 0.2300(7) 0.057(3) Uani 1.00 1 d .
N(5) N 0.4593(19) 0.3312(7) 0.1581(7) 0.067(3) Uani 1.00 1 d .
C(1) C 0.405(2) 0.4520(9) 0.1387(8) 0.053(4) Uani 1.00 1 d .
C(2) C 0.488(2) 0.6507(11) 0.1780(8) 0.050(3) Uani 1.00 1 d .
C(3) C 0.260(2) 0.6931(10) 0.0907(9) 0.056(4) Uani 1.00 1 d .
C(4) C 0.081(2) 0.6029(11) 0.0186(8) 0.066(4) Uani 1.00 1 d .
C(5) C 0.444(3) 0.8506(10) 0.1726(11) 0.071(4) Uani 1.00 1 d .
C(6) C 0.873(2) 0.7619(8) 0.3266(8) 0.056(3) Uani 1.00 1 d .
C(7) C 0.997(2) 0.6598(12) 0.5070(9) 0.072(4) Uani 1.00 1 d .
C(8) C 1.080(3) 0.5306(11) 0.4592(17) 0.169(8) Uani 1.00 1 d .
C(9) C 0.868(2) 0.6685(11) 0.6245(9) 0.081(4) Uani 1.00 1 d .
H(1) H 0.0638 0.4189 0.0081 0.011 Uiso 1.00 1 c R
H(2) H 0.9374 0.8450 0.3393 0.011 Uiso 1.00 1 c R
H(3) H 1.0461 0.7152 0.3106 0.011 Uiso 1.00 1 c R
H(4) H 0.4892 0.9346 0.1976 0.011 Uiso 1.00 1 c R
H(5) H 1.1780 0.7056 0.5115 0.011 Uiso 1.00 1 c R
H(6) H 0.7030 0.6128 0.6201 0.011 Uiso 1.00 1 c R
H(7) H 0.8209 0.7467 0.6369 0.011 Uiso 1.00 1 c R
H(8) H 0.7192 0.4710 0.4206 0.011 Uiso 1.00 1 c R
H(9) H 0.3399 0.2699 0.1124 0.011 Uiso 1.00 1 c R
H(10) H 0.6225 0.3040 0.2187 0.011 Uiso 1.00 1 c R
H(13) H 1.0141 0.6055 0.7666 0.011 Uiso 1.00 1 c R
H(11) H 1.2202 0.4926 0.5228 0.011 Uiso 1.00 1 c R
H(12) H 1.1553 0.5343 0.3933 0.011 Uiso 1.00 1 c R

loop_
_atom_site_aniso_label
_atom_site_aniso_U_11
_atom_site_aniso_U_22
_atom_site_aniso_U_33
_atom_site_aniso_U_12
_atom_site_aniso_U_13
_atom_site_aniso_U_23
O(1) 0.087(5) 0.069(6) 0.053(4) -0.006(4) -0.020(3) 0.002(4)
O(2) 0.076(5) 0.069(5) 0.042(4) 0.007(4) -0.004(4) 0.002(3)
O(3) 0.138(10) 0.104(7) 0.146(9) 0.018(7) 0.022(7) 0.012(7)
O(4) 0.087(6) 0.150(9) 0.060(5) -0.003(6) 0.018(4) 0.014(6)
N(1) 0.068(7) 0.069(7) 0.044(6) -0.000(5) 0.001(4) 0.009(5)
N(2) 0.077(7) 0.045(6) 0.047(6) 0.007(5) 0.020(4) -0.006(4)
N(3) 0.095(8) 0.043(6) 0.043(6) 0.000(6) 0.010(5) 0.000(5)
N(4) 0.080(7) 0.045(6) 0.043(5) -0.005(6) -0.001(5) -0.009(4)
N(5) 0.075(7) 0.034(6) 0.081(7) 0.010(5) -0.019(5) 0.011(5)
C(1) 0.091(10) 0.040(7) 0.034(6) 0.007(7) 0.031(6) -0.006(5)
C(2) 0.066(7) 0.062(7) 0.020(5) -0.003(7) 0.003(4) 0.005(5)
C(3) 0.054(8) 0.061(9) 0.052(7) -0.012(6) 0.003(6) -0.011(6)
C(4) 0.077(9) 0.080(10) 0.043(7) 0.021(9) 0.014(6) 0.019(8)
C(5) 0.102(11) 0.054(9) 0.061(8) -0.010(8) 0.021(7) -0.002(6)
C(6) 0.064(7) 0.055(7) 0.046(7) -0.006(6) 0.002(5) 0.012(6)
C(7) 0.082(9) 0.093(10) 0.037(6) -0.003(9) -0.004(6) 0.035(7)
C(8) 0.061(11) 0.064(11) 0.36(2) 0.000(8) -0.040(13) 0.123(13)
C(9) 0.087(9) 0.091(9) 0.056(8) -0.005(7) -0.010(6) 0.004(7)

loop_
_atom_type_symbol
_atom_type_description
_atom_type_scat_dispersion_real
_atom_type_scat_dispersion_imag
_atom_type_scat_source
O O 0.049 0.032
;
International Tables for Crystallography
(1992, Vol. C, Tables 4.2.6.8 and 6.1.1.4)
;
N N 0.031 0.018
;
International Tables for Crystallography
(1992, Vol. C, Tables 4.2.6.8 and 6.1.1.4)
;
C C 0.018 0.009
;
International Tables for Crystallography
(1992, Vol. C, Tables 4.2.6.8 and 6.1.1.4)
;
H H 0.000 0.000
;
International Tables for Crystallography
(1992, Vol. C, Table 6.1.1.4)
;

loop_
_geom_angle_atom_site_label_1
_geom_angle_atom_site_label_2
_geom_angle_atom_site_label_3
_geom_angle
_geom_angle_publ_flag
C(6) O(2) C(7) 110.1(7) yes
C(1) N(1) C(4) 126.9(9) yes
C(1) N(2) C(2) 111.0(8) yes
C(3) N(3) C(5) 100.5(8) yes
C(2) N(4) C(5) 106.1(8) yes
C(2) N(4) C(6) 124.4(8) yes
C(5) N(4) C(6) 129.5(8) yes
N(1) C(1) N(2) 122.7(9) yes
N(1) C(1) N(5) 118.3(9) yes
N(2) C(1) N(5) 119.0(9) yes
N(2) C(2) N(4) 126.7(8) yes
N(2) C(2) C(3) 130.3(10) yes
N(4) C(2) C(3) 102.9(9) yes
N(3) C(3) C(2) 114.5(9) yes
N(3) C(3) C(4) 128.1(9) yes
C(2) C(3) C(4) 117.3(10) yes
O(1) C(4) N(1) 119.5(10) yes
O(1) C(4) C(3) 128.7(11) yes
N(1) C(4) C(3) 111.7(8) yes
N(3) C(5) N(4) 115.9(9) yes
O(2) C(6) N(4) 104.3(7) yes
O(2) C(7) C(8) 109.0(9) yes
O(2) C(7) C(9) 102.5(8) yes
C(8) C(7) C(9) 119.8(11) yes
O(3) C(8) C(7) 109.4(11) yes
O(4) C(9) C(7) 107.4(9) yes
C(8) O(3) H(8) 122.5 no
C(9) O(4) H(13) 101.7 no
C(1) N(1) H(1) 115.5 no
C(4) N(1) H(1) 117.5 no
C(1) N(5) H(9) 121.6 no
C(1) N(5) H(10) 120.7 no
H(9) N(5) H(10) 117.7 no
N(3) C(5) H(4) 124.5 no
N(4) C(5) H(4) 119.6 no
O(2) C(6) H(2) 111.0 no
O(2) C(6) H(3) 111.7 no
N(4) C(6) H(2) 109.1 no
N(4) C(6) H(3) 112.4 no
H(2) C(6) H(3) 108.2 no
O(2) C(7) H(5) 110.5 no
C(8) C(7) H(5) 105.0 no
C(9) C(7) H(5) 110.0 no
O(3) C(8) H(11) 101.0 no
O(3) C(8) H(12) 112.5 no
C(7) C(8) H(11) 105.5 no
C(7) C(8) H(12) 113.8 no
H(11) C(8) H(12) 113.7 no
O(4) C(9) H(6) 109.4 no
O(4) C(9) H(7) 108.2 no
C(7) C(9) H(6) 107.2 no
C(7) C(9) H(7) 108.8 no
H(6) C(9) H(7) 115.6 no

loop_
_geom_bond_atom_site_label_1
_geom_bond_atom_site_label_2
_geom_bond_distance
_geom_bond_publ_flag
O(1) C(4) 1.248(11) yes
O(2) C(6) 1.423(12) yes
O(2) C(7) 1.454(12) yes
O(3) C(8) 1.334(17) yes
O(4) C(9) 1.451(12) yes
N(1) C(1) 1.371(13) yes
N(1) C(4) 1.376(15) yes
N(2) C(1) 1.357(13) yes
N(2) C(2) 1.352(14) yes
N(3) C(3) 1.375(14) yes
N(3) C(5) 1.311(15) yes
N(4) C(2) 1.377(14) yes
N(4) C(5) 1.363(14) yes
N(4) C(6) 1.475(12) yes
N(5) C(1) 1.351(13) yes
C(2) C(3) 1.386(14) yes
C(3) C(4) 1.439(15) yes
C(7) C(8) 1.577(19) yes
C(7) C(9) 1.560(16) yes
O(3) H(8) 0.598 no
N(1) H(1) 0.963 no
N(5) H(9) 0.956 no
N(5) H(10) 0.966 no
C(5) H(4) 0.971 no
C(6) H(2) 0.954 no
C(6) H(3) 0.956 no
C(7) H(5) 0.931 no
C(8) H(11) 0.973 no
C(8) H(12) 0.879 no
C(9) H(6) 0.939 no
C(9) H(7) 0.894 no

loop_
_geom_hbond_atom_site_label_D
_geom_hbond_atom_site_label_H
_geom_hbond_atom_site_label_A
_geom_hbond_site_symmetry_A
_geom_hbond_distance_DA
_geom_hbond_distance_DH
_geom_hbond_distance_HA
_geom_hbond_angle_DHA
_geom_hbond_publ_flag
O(4) H(13) O(1) 1_656 2.870(9) 0.822 2.123 151.0 no
N(1) H(1) N(3) 2_545 2.839(12) 0.963 1.895 166.1 no
N(5) H(9) O(1) 2_545 2.847(11) 0.956 1.924 161.7 no
N(5) H(10) O(4) 2_746 3.084(11) 0.966 2.276 140.6 no

loop_
_geom_torsion_atom_site_label_1
_geom_torsion_atom_site_label_2
_geom_torsion_atom_site_label_3
_geom_torsion_atom_site_label_4
_geom_torsion
C(6) O(2) C(7) C(8) -76.6(11)
C(6) O(2) C(7) C(9) 155.4(8)
C(7) O(2) C(6) N(4) 152.7(7)
C(1) N(1) C(4) O(1) 178.0(11)
C(1) N(1) C(4) C(3) 1.2(17)
C(4) N(1) C(1) N(2) -1.9(19)
C(4) N(1) C(1) N(5) 178.2(11)
C(1) N(2) C(2) N(4) 179.3(10)
C(1) N(2) C(2) C(3) -1.7(16)
C(2) N(2) C(1) N(1) 1.9(15)
C(2) N(2) C(1) N(5) -178.2(10)
C(3) N(3) C(5) N(4) -1.3(14)
C(5) N(3) C(3) C(2) 2.2(13)
C(5) N(3) C(3) C(4) 179.1(12)
C(2) N(4) C(5) N(3) -0.0(14)
C(5) N(4) C(2) N(2) -179.4(11)
C(5) N(4) C(2) C(3) 1.3(12)
C(2) N(4) C(6) O(2) -70.7(11)
C(6) N(4) C(2) N(2) 1.7(17)
C(6) N(4) C(2) C(3) -177.5(9)
C(5) N(4) C(6) O(2) 110.7(12)
C(6) N(4) C(5) N(3) 178.8(10)
N(2) C(2) C(3) N(3) 178.5(10)
N(2) C(2) C(3) C(4) 1.2(18)
N(4) C(2) C(3) N(3) -2.3(13)
N(4) C(2) C(3) C(4) -179.6(9)
N(3) C(3) C(4) O(1) 6(2)
N(3) C(3) C(4) N(1) -177.6(11)
C(2) C(3) C(4) O(1) -177.3(11)
C(2) C(3) C(4) N(1) -0.7(15)
O(2) C(7) C(8) O(3) -63.1(15)
O(2) C(7) C(9) O(4) -172.4(8)
C(8) C(7) C(9) O(4) 66.9(12)
C(9) C(7) C(8) O(3) 54.3(16)
